data_4307672
loop_
_publ_author_name
'Shunsuke Sato'
'Akiko Sekine'
'Yuji Ohashi'
'Osamu Ishitani'
'Ana Maria Blanco-Rodr\'iguez'
'Vl\<cek, Jr., Anton\'in'
'Taiju Unno'
'Kazuhide Koike'

_publ_section_title
;
Photochemical Ligand Substitution Reactions of fac-[Re(bpy)(CO)3Cl] and
Derivatives
;
_journal_name_full 'Inorganic Chemistry'
_journal_page_first 3531
_journal_page_last 3540
_journal_paper_doi 10.1021/ic0621603
_journal_volume 46
_journal_year 2007
_chemical_formula_sum 'C14 H10 Cl N3 O2 Re'
_chemical_formula_weight 473.90
_chemical_name_systematic
;
 ?
;
_space_group_IT_number 14
_symmetry_cell_setting monoclinic
_symmetry_space_group_name_Hall '-P 2yn'
_symmetry_space_group_name_H-M 'P 1 21/n 1'
_atom_sites_solution_hydrogens geom
_atom_sites_solution_primary direct
_atom_sites_solution_secondary difmap
_audit_creation_method SHELXL-97
_cell_angle_alpha 90.00
_cell_angle_beta 100.369(2)
_cell_angle_gamma 90.00
_cell_formula_units_Z 4
_cell_length_a 8.1712(6)
_cell_length_b 12.1173(13)
_cell_length_c 16.3830(11)
_cell_measurement_temperature 293(2)
_cell_volume 1595.6(2)
_computing_molecular_graphics 'ORTEP-II (Johnson, 1976)'
_computing_publication_material SHELXL-97
_computing_structure_refinement 'SHELXL-97 (Sheldrick, 1997)'
_computing_structure_solution 'SIR-97 (Altomare, 1997)'
_diffrn_ambient_temperature 293(2)
_diffrn_measured_fraction_theta_full 0.991
_diffrn_measured_fraction_theta_max 0.991
_diffrn_measurement_device_type 'Rigaku RAPID'
_diffrn_measurement_method oscillation
_diffrn_radiation_monochromator graphite
_diffrn_radiation_source 'rotating anode'
_diffrn_radiation_type MoK\a
_diffrn_radiation_wavelength 0.71073
_diffrn_reflns_av_R_equivalents 0.0414
_diffrn_reflns_av_sigmaI/netI 0.0225
_diffrn_reflns_limit_h_max 9
_diffrn_reflns_limit_h_min -10
_diffrn_reflns_limit_k_max 15
_diffrn_reflns_limit_k_min -15
_diffrn_reflns_limit_l_max 21
_diffrn_reflns_limit_l_min -21
_diffrn_reflns_number 15555
_diffrn_reflns_theta_full 27.43
_diffrn_reflns_theta_max 27.43
_diffrn_reflns_theta_min 2.10
_exptl_absorpt_coefficient_mu 7.788
_exptl_absorpt_correction_type empirical
_exptl_crystal_colour 'purple black'
_exptl_crystal_density_diffrn 1.973
_exptl_crystal_density_method 'not measured'
_exptl_crystal_description needle
_exptl_crystal_F_000 892
_exptl_crystal_size_max 0.15
_exptl_crystal_size_mid 0.07
_exptl_crystal_size_min 0.05
_refine_diff_density_max 0.942
_refine_diff_density_min -2.162
_refine_diff_density_rms 0.187
_refine_ls_extinction_method none
_refine_ls_goodness_of_fit_ref 1.086
_refine_ls_hydrogen_treatment mixed
_refine_ls_matrix_type full
_refine_ls_number_parameters 193
_refine_ls_number_reflns 3612
_refine_ls_number_restraints 0
_refine_ls_restrained_S_all 1.086
_refine_ls_R_factor_all 0.0372
_refine_ls_R_factor_gt 0.0315
_refine_ls_shift/su_max 0.001
_refine_ls_shift/su_mean 0.000
_refine_ls_structure_factor_coef Fsqd
_refine_ls_weighting_details 'calc w=1/[\s^2^(Fo^2^)+(0.0423P)^2^+1.4969P] where P=(Fo^2^+2Fc^2^)/3'
_refine_ls_weighting_scheme calc
_refine_ls_wR_factor_gt 0.0727
_refine_ls_wR_factor_ref 0.0759
_reflns_number_gt 3184
_reflns_number_total 3612
_reflns_threshold_expression >2sigma(I)
_cod_data_source_file ic0621603si20061113_113553.cif
_cod_data_source_block 2
_cod_database_code 4307672

loop_
_symmetry_equiv_pos_as_xyz
'x, y, z'
'-x+1/2, y+1/2, -z+1/2'
'-x, -y, -z'
'x-1/2, -y-1/2, z-1/2'

loop_
_atom_site_label
_atom_site_type_symbol
_atom_site_fract_x
_atom_site_fract_y
_atom_site_fract_z
_atom_site_U_iso_or_equiv
_atom_site_adp_type
_atom_site_occupancy
_atom_site_symmetry_multiplicity
_atom_site_calc_flag
_atom_site_refinement_flags
_atom_site_disorder_assembly
_atom_site_disorder_group
Re Re 0.558679(19) 0.007324(12) 0.246618(10) 0.03953(8) Uani 1 1 d . . .
Cl Cl 0.31874(13) 0.08029(9) 0.30196(6) 0.0488(2) Uani 1 1 d . . .
N1 N 0.5465(4) -0.1282(3) 0.3337(2) 0.0402(7) Uani 1 1 d . . .
N2 N 0.7038(4) 0.0618(3) 0.3647(2) 0.0436(7) Uani 1 1 d . . .
N3 N 0.7762(4) -0.0592(3) 0.2244(2) 0.0473(8) Uani 1 1 d . . .
O1 O 0.3525(5) -0.0932(4) 0.0910(2) 0.0875(13) Uani 1 1 d . . .
O2 O 0.6019(5) 0.2101(3) 0.1434(3) 0.0798(11) Uani 1 1 d . . .
C1 C 0.4313(6) -0.0533(4) 0.1499(3) 0.0545(11) Uani 1 1 d . . .
C2 C 0.5834(5) 0.1323(4) 0.1824(3) 0.0497(10) Uani 1 1 d . . .
C3 C 0.4684(5) -0.2243(3) 0.3136(3) 0.0495(10) Uani 1 1 d . . .
H3 H 0.4195 -0.2368 0.2586 0.059 Uiso 1 1 calc R . .
C4 C 0.4579(7) -0.3053(4) 0.3716(3) 0.0665(14) Uani 1 1 d . . .
H4 H 0.4024 -0.3712 0.3561 0.080 Uiso 1 1 calc R . .
C5 C 0.5303(8) -0.2868(4) 0.4519(3) 0.0757(16) Uani 1 1 d . . .
H5 H 0.5262 -0.3408 0.4919 0.091 Uiso 1 1 calc R . .
C6 C 0.6095(7) -0.1884(4) 0.4739(3) 0.0627(13) Uani 1 1 d . . .
H6 H 0.6577 -0.1749 0.5289 0.075 Uiso 1 1 calc R . .
C7 C 0.6170(5) -0.1102(3) 0.4140(2) 0.0435(9) Uani 1 1 d . . .
C8 C 0.7020(6) -0.0033(3) 0.4307(3) 0.0432(9) Uani 1 1 d . . .
C9 C 0.7793(7) 0.0281(5) 0.5098(3) 0.0630(13) Uani 1 1 d . . .
H9 H 0.7744 -0.0170 0.5552 0.076 Uiso 1 1 calc R . .
C10 C 0.8635(7) 0.1273(5) 0.5200(3) 0.0743(15) Uani 1 1 d . . .
H10 H 0.9161 0.1495 0.5725 0.089 Uiso 1 1 calc R . .
C11 C 0.8692(7) 0.1923(5) 0.4531(4) 0.0719(15) Uani 1 1 d . . .
H11 H 0.9263 0.2590 0.4589 0.086 Uiso 1 1 calc R . .
C12 C 0.7881(6) 0.1570(4) 0.3762(3) 0.0575(11) Uani 1 1 d . . .
H12 H 0.7922 0.2015 0.3303 0.069 Uiso 1 1 calc R . .
C13 C 0.8997(6) -0.0941(4) 0.2161(3) 0.0517(10) Uani 1 1 d . . .
C14 C 1.0609(6) -0.1390(5) 0.2050(5) 0.0769(17) Uani 1 1 d . . .
H141 H 1.0776 -0.1244 0.1495 0.15(4) Uiso 1 1 calc R . .
H142 H 1.0625 -0.2173 0.2143 0.12(3) Uiso 1 1 calc R . .
H143 H 1.1481 -0.1048 0.2439 0.16(4) Uiso 1 1 calc R . .

loop_
_atom_site_aniso_label
_atom_site_aniso_U_11
_atom_site_aniso_U_22
_atom_site_aniso_U_33
_atom_site_aniso_U_23
_atom_site_aniso_U_13
_atom_site_aniso_U_12
Re 0.04047(11) 0.03666(10) 0.04033(11) 0.00300(5) 0.00422(7) 0.00338(5)
Cl 0.0482(5) 0.0452(5) 0.0538(6) 0.0036(4) 0.0113(5) 0.0077(4)
N1 0.0418(16) 0.0337(16) 0.0428(17) 0.0030(13) 0.0012(14) 0.0025(13)
N2 0.0439(18) 0.0358(17) 0.0492(18) 0.0011(14) 0.0031(15) 0.0004(13)
N3 0.0481(19) 0.0382(18) 0.056(2) 0.0003(15) 0.0099(16) -0.0003(15)
O1 0.076(3) 0.127(4) 0.055(2) -0.026(2) -0.002(2) -0.020(2)
O2 0.088(3) 0.065(2) 0.086(3) 0.039(2) 0.016(2) 0.006(2)
C1 0.050(2) 0.066(3) 0.048(2) -0.002(2) 0.010(2) 0.002(2)
C2 0.047(2) 0.052(2) 0.050(2) 0.0082(19) 0.0076(19) 0.0091(18)
C3 0.053(2) 0.038(2) 0.053(2) -0.0002(17) -0.002(2) -0.0023(17)
C4 0.081(4) 0.042(2) 0.070(3) 0.007(2) -0.001(3) -0.013(2)
C5 0.103(4) 0.052(3) 0.066(3) 0.020(2) -0.002(3) -0.016(3)
C6 0.082(3) 0.054(3) 0.047(2) 0.006(2) -0.004(2) -0.009(2)
C7 0.046(2) 0.039(2) 0.043(2) 0.0006(16) 0.0018(17) -0.0008(16)
C8 0.045(2) 0.039(2) 0.044(2) -0.0049(14) 0.0039(19) -0.0002(14)
C9 0.075(3) 0.062(3) 0.047(3) -0.005(2) 0.000(2) -0.013(3)
C10 0.082(4) 0.072(4) 0.062(3) -0.021(3) -0.002(3) -0.021(3)
C11 0.075(3) 0.053(3) 0.083(4) -0.014(3) 0.003(3) -0.020(3)
C12 0.059(3) 0.044(2) 0.066(3) 0.000(2) 0.003(2) -0.011(2)
C13 0.050(2) 0.039(2) 0.066(3) -0.0013(19) 0.012(2) -0.0036(18)
C14 0.051(3) 0.059(3) 0.125(5) -0.014(3) 0.028(3) 0.003(2)

loop_
_atom_type_symbol
_atom_type_description
_atom_type_scat_dispersion_real
_atom_type_scat_dispersion_imag
_atom_type_scat_source
C C 0.0033 0.0016 'International Tables Vol C Tables 4.2.6.8 and 6.1.1.4'
H H 0.0000 0.0000 'International Tables Vol C Tables 4.2.6.8 and 6.1.1.4'
N N 0.0061 0.0033 'International Tables Vol C Tables 4.2.6.8 and 6.1.1.4'
O O 0.0106 0.0060 'International Tables Vol C Tables 4.2.6.8 and 6.1.1.4'
Cl Cl 0.1484 0.1585 'International Tables Vol C Tables 4.2.6.8 and 6.1.1.4'
Re Re -1.0185 7.2310 'International Tables Vol C Tables 4.2.6.8 and 6.1.1.4'

loop_
_geom_angle_atom_site_label_1
_geom_angle_atom_site_label_2
_geom_angle_atom_site_label_3
_geom_angle
_geom_angle_site_symmetry_1
_geom_angle_site_symmetry_3
_geom_angle_publ_flag
C2 Re C1 86.7(2) . . ?
C2 Re N3 91.92(17) . . ?
C1 Re N3 93.63(17) . . ?
C2 Re N2 99.03(17) . . ?
C1 Re N2 174.29(18) . . ?
N3 Re N2 85.73(13) . . ?
C2 Re N1 173.38(16) . . ?
C1 Re N1 99.95(18) . . ?
N3 Re N1 87.89(13) . . ?
N2 Re N1 74.36(12) . . ?
C2 Re Cl 95.15(13) . . ?
C1 Re Cl 95.37(14) . . ?
N3 Re Cl 168.85(10) . . ?
N2 Re Cl 84.66(9) . . ?
N1 Re Cl 84.09(9) . . ?
C3 N1 C7 118.6(4) . . ?
C3 N1 Re 124.5(3) . . ?
C7 N1 Re 116.8(3) . . ?
C12 N2 C8 118.2(4) . . ?
C12 N2 Re 124.7(3) . . ?
C8 N2 Re 117.0(3) . . ?
C13 N3 Re 176.5(4) . . ?
O1 C1 Re 178.4(5) . . ?
O2 C2 Re 178.7(4) . . ?
N1 C3 C4 122.3(4) . . ?
C5 C4 C3 118.6(5) . . ?
C4 C5 C6 119.9(5) . . ?
C5 C6 C7 119.4(4) . . ?
N1 C7 C6 121.1(4) . . ?
N1 C7 C8 115.2(4) . . ?
C6 C7 C8 123.6(4) . . ?
N2 C8 C9 121.5(4) . . ?
N2 C8 C7 116.1(4) . . ?
C9 C8 C7 122.3(4) . . ?
C10 C9 C8 119.0(5) . . ?
C11 C10 C9 119.7(5) . . ?
C10 C11 C12 118.5(5) . . ?
N2 C12 C11 123.0(5) . . ?
N3 C13 C14 179.6(6) . . ?

loop_
_geom_bond_atom_site_label_1
_geom_bond_atom_site_label_2
_geom_bond_distance
_geom_bond_site_symmetry_2
_geom_bond_publ_flag
Re C2 1.876(4) . ?
Re C1 1.881(5) . ?
Re N3 2.043(4) . ?
Re N2 2.181(3) . ?
Re N1 2.190(3) . ?
Re Cl 2.4673(10) . ?
N1 C3 1.340(5) . ?
N1 C7 1.355(5) . ?
N2 C12 1.339(5) . ?
N2 C8 1.341(6) . ?
N3 C13 1.125(5) . ?
O1 C1 1.164(6) . ?
O2 C2 1.163(5) . ?
C3 C4 1.380(6) . ?
C4 C5 1.361(8) . ?
C5 C6 1.374(7) . ?
C6 C7 1.374(6) . ?
C7 C8 1.473(5) . ?
C8 C9 1.388(7) . ?
C9 C10 1.380(7) . ?
C10 C11 1.357(8) . ?
C11 C12 1.382(7) . ?
C13 C14 1.466(7) . ?
